data_4332056
loop_
_publ_author_name
'Barrett, Anthony G. M.'
'Gray, Andrew A.'
'Hill, Michael S.'
'Hitchcock, Peter B.'
'Procopiou, Panayiotis A.'
'White, Andrew J. P.'

_publ_section_title
;
 Imino Sulfinamidines:&#x00A0; Synthesis and Coordination Chemistry of a
 Novel Class of Chiral Bidentate Ligands
;
_journal_issue 8
_journal_name_full 'Inorganic Chemistry'
_journal_page_first 3352
_journal_page_last 3358
_journal_paper_doi 10.1021/ic052104m
_journal_volume 45
_journal_year 2006
_chemical_compound_source 'synthesis as described'
_chemical_formula_moiety 'C26 H40 Al N3 S, 0.5(C6 H14)'
_chemical_formula_sum 'C29 H47 Al N3 S'
_chemical_formula_weight 496.74
_chemical_name_systematic
;
 ?
;
_space_group_IT_number 14
_symmetry_cell_setting monoclinic
_symmetry_Int_Tables_number 14
_symmetry_space_group_name_Hall '-P 2ybc'
_symmetry_space_group_name_H-M 'P 1 21/c 1'
_atom_sites_solution_hydrogens geom
_atom_sites_solution_primary direct
_atom_sites_solution_secondary difmap
_audit_conform_dict_location ftp://ftp.iucr.org/pub/cif_core.dic
_audit_conform_dict_name cif_core.dic
_audit_conform_dict_version 2.3
_audit_creation_date 2005-05-23T16:26:45-00:00
_audit_creation_method 'WinGX routine CIF_UPDATE'
_cell_angle_alpha 90
_cell_angle_beta 99.795(1)
_cell_angle_gamma 90
_cell_formula_units_Z 4
_cell_length_a 8.4281(2)
_cell_length_b 15.3512(4)
_cell_length_c 23.3402(3)
_cell_measurement_reflns_used 12088
_cell_measurement_temperature 173(2)
_cell_measurement_theta_max 26.022
_cell_measurement_theta_min 3.395
_cell_measurement_wavelength 0.71073
_cell_volume 2975.77(11)
_computing_cell_refinement 'HKL Scalepack (Otwinowski & Minor 1997)'
_computing_data_collection 'Collect (Nonius BV, 1997-2000)'
_computing_data_reduction 'HKL Denzo and Scalepack (Otwinowski & Minor 1997)'
_computing_molecular_graphics 'Ortep-3 for Windows (Farrugia, 1997)'
_computing_publication_material 'WinGX publication routines (Farrugia, 1999)'
_computing_structure_refinement 'SHELXL-97 (Sheldrick, 1997)'
_computing_structure_solution 'SHELXS-97 (Sheldrick, 1997)'
_diffrn_ambient_temperature 173(2)
_diffrn_detector 'CCD plate'
_diffrn_detector_area_resol_mean 9
_diffrn_measured_fraction_theta_full 0.997
_diffrn_measured_fraction_theta_max 0.997
_diffrn_measurement_device '95mm CCD camera on \k-goniostat'
_diffrn_measurement_device_type KappaCCD
_diffrn_measurement_method 'CCD rotation images, thick slices'
_diffrn_orient_matrix_type 'by Nonius Collect from scalepack cell'
_diffrn_orient_matrix_UB_11 0.132725E-1
_diffrn_orient_matrix_UB_12 -0.35527E-2
_diffrn_orient_matrix_UB_13 -0.400943E-1
_diffrn_orient_matrix_UB_21 -0.569298E-1
_diffrn_orient_matrix_UB_22 0.151675E-1
_diffrn_orient_matrix_UB_23 -0.167248E-1
_diffrn_orient_matrix_UB_31 0.143971E-1
_diffrn_orient_matrix_UB_32 0.632514E-1
_diffrn_orient_matrix_UB_33 0.17586E-2
_diffrn_radiation_monochromator graphite
_diffrn_radiation_probe x-ray
_diffrn_radiation_type MoK\a
_diffrn_radiation_wavelength 0.71073
_diffrn_reflns_av_R_equivalents 0.0228
_diffrn_reflns_av_unetI/netI 0.0293
_diffrn_reflns_limit_h_max 10
_diffrn_reflns_limit_h_min -10
_diffrn_reflns_limit_k_max 18
_diffrn_reflns_limit_k_min -18
_diffrn_reflns_limit_l_max 28
_diffrn_reflns_limit_l_min -28
_diffrn_reflns_number 11409
_diffrn_reflns_theta_full 26.02
_diffrn_reflns_theta_max 26.02
_diffrn_reflns_theta_min 3.52
_diffrn_source 'Enraf Nonius FR590'
_exptl_absorpt_coefficient_mu 0.159
_exptl_absorpt_correction_type none
_exptl_crystal_colour colourless
_exptl_crystal_density_diffrn 1.109
_exptl_crystal_density_method 'not measured'
_exptl_crystal_description prism
_exptl_crystal_F_000 1084
_exptl_crystal_size_max 0.3
_exptl_crystal_size_mid 0.3
_exptl_crystal_size_min 0.3
_refine_diff_density_max 0.541
_refine_diff_density_min -0.418
_refine_diff_density_rms 0.044
_refine_ls_extinction_method none
_refine_ls_goodness_of_fit_ref 1.045
_refine_ls_hydrogen_treatment constr
_refine_ls_matrix_type full
_refine_ls_number_parameters 308
_refine_ls_number_reflns 5855
_refine_ls_number_restraints 0
_refine_ls_restrained_S_all 1.045
_refine_ls_R_factor_all 0.0544
_refine_ls_R_factor_gt 0.0438
_refine_ls_shift/su_max 0
_refine_ls_shift/su_mean 0
_refine_ls_structure_factor_coef Fsqd
_refine_ls_weighting_details 'calc w=1/[\s^2^(Fo^2^)+(0.0502P)^2^+1.8208P] where P=(Fo^2^+2Fc^2^)/3'
_refine_ls_weighting_scheme calc
_refine_ls_wR_factor_gt 0.1097
_refine_ls_wR_factor_ref 0.1153
_reflns_number_gt 4962
_reflns_number_total 5855
_reflns_threshold_expression >2sigma(I)
_cod_data_source_file ic052104msup1.cif
_cod_data_source_block Compound_13
_cod_original_sg_symbol_H-M P2(1)/c
_cod_database_code 4332056

loop_
_symmetry_equiv_pos_as_xyz
'x, y, z'
'-x, y+1/2, -z+1/2'
'-x, -y, -z'
'x, -y-1/2, z-1/2'

loop_
_atom_site_label
_atom_site_type_symbol
_atom_site_fract_x
_atom_site_fract_y
_atom_site_fract_z
_atom_site_U_iso_or_equiv
_atom_site_adp_type
_atom_site_occupancy
_atom_site_symmetry_multiplicity
_atom_site_calc_flag
_atom_site_refinement_flags
Al Al 0.59840(6) 0.07521(3) 0.14052(2) 0.02426(13) Uani 1 1 d .
S S 0.25425(5) 0.11231(3) 0.153470(18) 0.02688(12) Uani 1 1 d .
N1 N 0.55502(16) 0.01889(9) 0.21218(6) 0.0211(3) Uani 1 1 d .
N2 N 0.31065(17) 0.09011(10) 0.22220(6) 0.0269(3) Uani 1 1 d .
N3 N 0.40024(18) 0.13640(10) 0.11893(6) 0.0276(3) Uani 1 1 d .
C1 C 0.4355(2) 0.03759(11) 0.24065(7) 0.0229(3) Uani 1 1 d .
C2 C 0.4263(2) 0.00085(13) 0.29987(8) 0.0323(4) Uani 1 1 d .
H2A H 0.5218 -0.0349 0.3132 0.048 Uiso 1 1 calc R
H2B H 0.3294 -0.0352 0.2976 0.048 Uiso 1 1 calc R
H2C H 0.4217 0.0487 0.3273 0.048 Uiso 1 1 calc R
C3 C 0.67906(19) -0.04219(11) 0.23856(7) 0.0225(3) Uani 1 1 d .
C4 C 0.8101(2) -0.01333(12) 0.27969(7) 0.0256(4) Uani 1 1 d .
C5 C 0.9284(2) -0.07426(13) 0.30169(8) 0.0327(4) Uani 1 1 d .
H5 H 1.019 -0.0557 0.3289 0.039 Uiso 1 1 calc R
C6 C 0.9171(2) -0.16037(13) 0.28489(8) 0.0358(4) Uani 1 1 d .
H6 H 0.9991 -0.2005 0.3004 0.043 Uiso 1 1 calc R
C7 C 0.7859(2) -0.18805(12) 0.24544(8) 0.0318(4) Uani 1 1 d .
H7 H 0.7773 -0.2478 0.2347 0.038 Uiso 1 1 calc R
C8 C 0.6657(2) -0.13016(11) 0.22110(7) 0.0252(4) Uani 1 1 d .
C9 C 0.8268(2) 0.07890(12) 0.30372(8) 0.0299(4) Uani 1 1 d .
H9 H 0.7435 0.1162 0.2798 0.036 Uiso 1 1 calc R
C10 C 0.9930(2) 0.11870(14) 0.30214(10) 0.0420(5) Uani 1 1 d .
H10A H 0.997 0.1779 0.318 0.063 Uiso 1 1 calc R
H10B H 1.012 0.1206 0.2619 0.063 Uiso 1 1 calc R
H10C H 1.0762 0.083 0.3256 0.063 Uiso 1 1 calc R
C11 C 0.7992(3) 0.08182(16) 0.36717(9) 0.0460(5) Uani 1 1 d .
H11A H 0.8103 0.1419 0.3814 0.069 Uiso 1 1 calc R
H11B H 0.8791 0.0449 0.3912 0.069 Uiso 1 1 calc R
H11C H 0.6908 0.0605 0.3693 0.069 Uiso 1 1 calc R
C12 C 0.5197(2) -0.16571(12) 0.18050(8) 0.0299(4) Uani 1 1 d .
H12 H 0.4607 -0.1155 0.1594 0.036 Uiso 1 1 calc R
C13 C 0.5652(3) -0.22950(14) 0.13521(9) 0.0457(5) Uani 1 1 d .
H13A H 0.4672 -0.2501 0.1101 0.069 Uiso 1 1 calc R
H13B H 0.6232 -0.2792 0.1551 0.069 Uiso 1 1 calc R
H13C H 0.6341 -0.1998 0.1115 0.069 Uiso 1 1 calc R
C14 C 0.4063(2) -0.21092(13) 0.21617(9) 0.0385(5) Uani 1 1 d .
H14A H 0.312 -0.2335 0.1899 0.058 Uiso 1 1 calc R
H14B H 0.3713 -0.1689 0.2431 0.058 Uiso 1 1 calc R
H14C H 0.4631 -0.2592 0.2383 0.058 Uiso 1 1 calc R
C15 C 0.1874(2) 0.00634(12) 0.12502(8) 0.0283(4) Uani 1 1 d .
C16 C 0.2079(2) -0.01748(13) 0.06959(8) 0.0357(4) Uani 1 1 d .
H16 H 0.2621 0.0202 0.047 0.043 Uiso 1 1 calc R
C17 C 0.1484(3) -0.09711(15) 0.04736(9) 0.0444(5) Uani 1 1 d .
H17 H 0.1632 -0.1145 0.0095 0.053 Uiso 1 1 calc R
C18 C 0.0679(3) -0.15123(14) 0.07999(9) 0.0440(5) Uani 1 1 d .
H18 H 0.0287 -0.206 0.0648 0.053 Uiso 1 1 calc R
C19 C 0.0441(2) -0.12593(14) 0.13461(9) 0.0416(5) Uani 1 1 d .
H19 H -0.0132 -0.1629 0.1566 0.05 Uiso 1 1 calc R
C20 C 0.1032(2) -0.04704(13) 0.15761(8) 0.0340(4) Uani 1 1 d .
H20 H 0.0866 -0.0295 0.1952 0.041 Uiso 1 1 calc R
C21 C 0.3734(3) 0.21830(12) 0.08269(8) 0.0346(4) Uani 1 1 d .
C22 C 0.4758(4) 0.20892(15) 0.03518(9) 0.0567(7) Uani 1 1 d .
H22A H 0.4407 0.1575 0.0115 0.085 Uiso 1 1 calc R
H22B H 0.5891 0.2022 0.053 0.085 Uiso 1 1 calc R
H22C H 0.4634 0.261 0.0105 0.085 Uiso 1 1 calc R
C23 C 0.4254(3) 0.29798(13) 0.12000(9) 0.0421(5) Uani 1 1 d .
H23A H 0.3587 0.3031 0.1504 0.063 Uiso 1 1 calc R
H23B H 0.4123 0.3503 0.0956 0.063 Uiso 1 1 calc R
H23C H 0.5386 0.2919 0.1381 0.063 Uiso 1 1 calc R
C24 C 0.1964(3) 0.22953(18) 0.05465(13) 0.0723(9) Uani 1 1 d .
H24A H 0.1302 0.2353 0.0851 0.108 Uiso 1 1 calc R
H24B H 0.1611 0.1785 0.0306 0.108 Uiso 1 1 calc R
H24C H 0.1848 0.2819 0.0303 0.108 Uiso 1 1 calc R
C25 C 0.7813(2) 0.15584(15) 0.16014(9) 0.0403(5) Uani 1 1 d .
H25A H 0.7579 0.1979 0.1892 0.06 Uiso 1 1 calc R
H25B H 0.7986 0.1869 0.125 0.06 Uiso 1 1 calc R
H25C H 0.8784 0.1228 0.176 0.06 Uiso 1 1 calc R
C26 C 0.6373(3) -0.01108(14) 0.08250(8) 0.0382(5) Uani 1 1 d .
H26A H 0.7402 -0.0404 0.0958 0.057 Uiso 1 1 calc R
H26B H 0.6407 0.0182 0.0454 0.057 Uiso 1 1 calc R
H26C H 0.5503 -0.0542 0.0772 0.057 Uiso 1 1 calc R
C1S C 0.1666(6) -0.0956(3) 0.46749(17) 0.1137(15) Uani 1 1 d .
H1S1 H 0.068 -0.0872 0.4391 0.171 Uiso 1 1 calc R
H1S2 H 0.1408 -0.0941 0.5069 0.171 Uiso 1 1 calc R
H1S3 H 0.2145 -0.1521 0.4608 0.171 Uiso 1 1 calc R
C2S C 0.2807(7) -0.0263(5) 0.4612(2) 0.160(3) Uani 1 1 d .
H2S1 H 0.2281 0.0304 0.4656 0.192 Uiso 1 1 calc R
H2S2 H 0.3053 -0.0286 0.4212 0.192 Uiso 1 1 calc R
C3S C 0.4453(7) -0.0297(3) 0.5057(2) 0.137(2) Uani 1 1 d .
H3S1 H 0.4229 -0.0195 0.5455 0.165 Uiso 1 1 calc R
H3S2 H 0.4922 -0.0887 0.5048 0.165 Uiso 1 1 calc R

loop_
_atom_site_aniso_label
_atom_site_aniso_U_11
_atom_site_aniso_U_22
_atom_site_aniso_U_33
_atom_site_aniso_U_23
_atom_site_aniso_U_13
_atom_site_aniso_U_12
Al 0.0277(3) 0.0229(3) 0.0230(3) 0.00203(19) 0.00670(19) -0.0021(2)
S 0.0259(2) 0.0243(2) 0.0293(2) 0.00248(16) 0.00154(16) 0.00416(17)
N1 0.0228(7) 0.0176(7) 0.0231(7) 0.0009(5) 0.0048(5) 0.0011(5)
N2 0.0270(7) 0.0274(8) 0.0265(7) 0.0002(6) 0.0055(6) 0.0050(6)
N3 0.0316(8) 0.0215(8) 0.0287(7) 0.0058(6) 0.0024(6) -0.0020(6)
C1 0.0262(8) 0.0191(8) 0.0240(8) -0.0020(6) 0.0056(6) -0.0014(7)
C2 0.0349(10) 0.0358(11) 0.0284(9) 0.0053(8) 0.0113(7) 0.0056(8)
C3 0.0248(8) 0.0205(8) 0.0239(8) 0.0031(6) 0.0091(6) 0.0039(7)
C4 0.0258(8) 0.0265(9) 0.0257(8) 0.0018(7) 0.0077(7) 0.0021(7)
C5 0.0264(9) 0.0367(11) 0.0342(10) 0.0036(8) 0.0031(7) 0.0040(8)
C6 0.0334(10) 0.0316(10) 0.0431(11) 0.0092(8) 0.0088(8) 0.0123(8)
C7 0.0390(10) 0.0216(9) 0.0373(10) 0.0036(7) 0.0136(8) 0.0064(8)
C8 0.0303(9) 0.0211(9) 0.0264(8) 0.0029(7) 0.0108(7) 0.0015(7)
C9 0.0277(9) 0.0284(10) 0.0325(9) -0.0033(7) 0.0021(7) 0.0019(7)
C10 0.0341(11) 0.0378(12) 0.0538(13) -0.0086(9) 0.0063(9) -0.0063(9)
C11 0.0501(13) 0.0508(14) 0.0379(11) -0.0124(10) 0.0098(9) -0.0024(11)
C12 0.0385(10) 0.0199(9) 0.0310(9) 0.0013(7) 0.0051(7) -0.0008(8)
C13 0.0662(15) 0.0320(11) 0.0391(11) -0.0090(9) 0.0096(10) -0.0034(10)
C14 0.0378(11) 0.0335(11) 0.0430(11) 0.0047(8) 0.0039(9) -0.0084(9)
C15 0.0222(8) 0.0278(9) 0.0331(9) 0.0034(7) -0.0002(7) 0.0007(7)
C16 0.0366(10) 0.0370(11) 0.0328(10) 0.0002(8) 0.0037(8) -0.0087(9)
C17 0.0492(13) 0.0439(13) 0.0377(11) -0.0057(9) 0.0005(9) -0.0110(10)
C18 0.0412(12) 0.0354(12) 0.0504(13) -0.0003(9) -0.0068(9) -0.0106(9)
C19 0.0316(10) 0.0392(12) 0.0525(13) 0.0120(9) 0.0030(9) -0.0093(9)
C20 0.0265(9) 0.0381(11) 0.0375(10) 0.0046(8) 0.0058(7) -0.0018(8)
C21 0.0489(12) 0.0227(9) 0.0293(9) 0.0067(7) -0.0018(8) -0.0022(8)
C22 0.112(2) 0.0331(12) 0.0280(10) 0.0057(9) 0.0220(12) -0.0001(13)
C23 0.0678(15) 0.0234(10) 0.0360(11) 0.0023(8) 0.0113(10) -0.0002(10)
C24 0.0683(17) 0.0530(16) 0.0806(19) 0.0364(14) -0.0302(14) -0.0051(13)
C25 0.0348(10) 0.0457(13) 0.0418(11) 0.0062(9) 0.0110(8) -0.0121(9)
C26 0.0504(12) 0.0365(11) 0.0302(10) 0.0020(8) 0.0143(8) 0.0048(9)
C1S 0.141(4) 0.132(4) 0.069(2) -0.001(2) 0.020(2) 0.022(3)
C2S 0.132(4) 0.239(7) 0.100(3) 0.088(4) -0.004(3) -0.007(4)
C3S 0.260(7) 0.071(3) 0.110(3) 0.017(2) 0.115(4) 0.033(3)

loop_
_atom_type_symbol
_atom_type_description
_atom_type_scat_dispersion_real
_atom_type_scat_dispersion_imag
_atom_type_scat_source
C C 0.0033 0.0016 'International Tables Vol C Tables 4.2.6.8 and 6.1.1.4'
H H 0 0 'International Tables Vol C Tables 4.2.6.8 and 6.1.1.4'
Al Al 0.0645 0.0514 'International Tables Vol C Tables 4.2.6.8 and 6.1.1.4'
N N 0.0061 0.0033 'International Tables Vol C Tables 4.2.6.8 and 6.1.1.4'
S S 0.1246 0.1234 'International Tables Vol C Tables 4.2.6.8 and 6.1.1.4'

loop_
_geom_angle_atom_site_label_1
_geom_angle_atom_site_label_2
_geom_angle_atom_site_label_3
_geom_angle
_geom_angle_site_symmetry_1
N3 Al C26 113.07(8) .
N3 Al C25 111.56(8) .
C26 Al C25 111.66(9) .
N3 Al N1 99.18(6) .
C26 Al N1 111.49(7) .
C25 Al N1 109.21(7) .
N3 S N2 114.67(8) .
N3 S C15 103.72(8) .
N2 S C15 101.16(8) .
C1 N1 C3 118.49(13) .
C1 N1 Al 126.52(11) .
C3 N1 Al 114.62(10) .
C1 N2 S 121.65(12) .
C21 N3 S 114.43(12) .
C21 N3 Al 126.76(12) .
S N3 Al 117.38(8) .
N1 C1 N2 126.22(15) .
N1 C1 C2 122.64(15) .
N2 C1 C2 111.13(14) .
C1 C2 H2A 109.5 .
C1 C2 H2B 109.5 .
H2A C2 H2B 109.5 .
C1 C2 H2C 109.5 .
H2A C2 H2C 109.5 .
H2B C2 H2C 109.5 .
C4 C3 C8 120.93(15) .
C4 C3 N1 120.56(15) .
C8 C3 N1 118.51(15) .
C5 C4 C3 117.89(16) .
C5 C4 C9 118.14(16) .
C3 C4 C9 123.90(15) .
C6 C5 C4 121.75(17) .
C6 C5 H5 119.1 .
C4 C5 H5 119.1 .
C5 C6 C7 119.64(17) .
C5 C6 H6 120.2 .
C7 C6 H6 120.2 .
C6 C7 C8 121.31(17) .
C6 C7 H7 119.3 .
C8 C7 H7 119.3 .
C7 C8 C3 118.45(16) .
C7 C8 C12 118.69(16) .
C3 C8 C12 122.68(15) .
C4 C9 C10 112.90(15) .
C4 C9 C11 111.27(16) .
C10 C9 C11 107.44(16) .
C4 C9 H9 108.4 .
C10 C9 H9 108.4 .
C11 C9 H9 108.4 .
C9 C10 H10A 109.5 .
C9 C10 H10B 109.5 .
H10A C10 H10B 109.5 .
C9 C10 H10C 109.5 .
H10A C10 H10C 109.5 .
H10B C10 H10C 109.5 .
C9 C11 H11A 109.5 .
C9 C11 H11B 109.5 .
H11A C11 H11B 109.5 .
C9 C11 H11C 109.5 .
H11A C11 H11C 109.5 .
H11B C11 H11C 109.5 .
C8 C12 C14 109.67(15) .
C8 C12 C13 112.77(16) .
C14 C12 C13 109.64(16) .
C8 C12 H12 108.2 .
C14 C12 H12 108.2 .
C13 C12 H12 108.2 .
C12 C13 H13A 109.5 .
C12 C13 H13B 109.5 .
H13A C13 H13B 109.5 .
C12 C13 H13C 109.5 .
H13A C13 H13C 109.5 .
H13B C13 H13C 109.5 .
C12 C14 H14A 109.5 .
C12 C14 H14B 109.5 .
H14A C14 H14B 109.5 .
C12 C14 H14C 109.5 .
H14A C14 H14C 109.5 .
H14B C14 H14C 109.5 .
C16 C15 C20 120.79(18) .
C16 C15 S 120.01(14) .
C20 C15 S 118.97(14) .
C15 C16 C17 119.20(18) .
C15 C16 H16 120.4 .
C17 C16 H16 120.4 .
C18 C17 C16 120.3(2) .
C18 C17 H17 119.9 .
C16 C17 H17 119.9 .
C19 C18 C17 120.2(2) .
C19 C18 H18 119.9 .
C17 C18 H18 119.9 .
C18 C19 C20 120.40(19) .
C18 C19 H19 119.8 .
C20 C19 H19 119.8 .
C19 C20 C15 119.14(19) .
C19 C20 H20 120.4 .
C15 C20 H20 120.4 .
N3 C21 C23 110.32(14) .
N3 C21 C22 106.23(16) .
C23 C21 C22 110.43(18) .
N3 C21 C24 112.00(17) .
C23 C21 C24 108.6(2) .
C22 C21 C24 109.3(2) .
C21 C22 H22A 109.5 .
C21 C22 H22B 109.5 .
H22A C22 H22B 109.5 .
C21 C22 H22C 109.5 .
H22A C22 H22C 109.5 .
H22B C22 H22C 109.5 .
C21 C23 H23A 109.5 .
C21 C23 H23B 109.5 .
H23A C23 H23B 109.5 .
C21 C23 H23C 109.5 .
H23A C23 H23C 109.5 .
H23B C23 H23C 109.5 .
C21 C24 H24A 109.5 .
C21 C24 H24B 109.5 .
H24A C24 H24B 109.5 .
C21 C24 H24C 109.5 .
H24A C24 H24C 109.5 .
H24B C24 H24C 109.5 .
Al C25 H25A 109.5 .
Al C25 H25B 109.5 .
H25A C25 H25B 109.5 .
Al C25 H25C 109.5 .
H25A C25 H25C 109.5 .
H25B C25 H25C 109.5 .
Al C26 H26A 109.5 .
Al C26 H26B 109.5 .
H26A C26 H26B 109.5 .
Al C26 H26C 109.5 .
H26A C26 H26C 109.5 .
H26B C26 H26C 109.5 .
C2S C1S H1S1 109.5 .
C2S C1S H1S2 109.5 .
H1S1 C1S H1S2 109.5 .
C2S C1S H1S3 109.5 .
H1S1 C1S H1S3 109.5 .
H1S2 C1S H1S3 109.5 .
C1S C2S C3S 115.3(4) .
C1S C2S H2S1 108.4 .
C3S C2S H2S1 108.4 .
C1S C2S H2S2 108.4 .
C3S C2S H2S2 108.4 .
H2S1 C2S H2S2 107.5 .
C3S C3S C2S 113.4(6) 3_656
C3S C3S H3S1 108.9 3_656
C2S C3S H3S1 108.9 .
C3S C3S H3S2 108.9 3_656
C2S C3S H3S2 108.9 .
H3S1 C3S H3S2 107.7 .

loop_
_geom_bond_atom_site_label_1
_geom_bond_atom_site_label_2
_geom_bond_distance
_geom_bond_site_symmetry_2
Al N3 1.9076(16) .
Al C26 1.961(2) .
Al C25 1.969(2) .
Al N1 1.9716(14) .
S N3 1.6242(15) .
S N2 1.6297(14) .
S C15 1.8102(19) .
N1 C1 1.329(2) .
N1 C3 1.460(2) .
N2 C1 1.337(2) .
N3 C21 1.511(2) .
C1 C2 1.507(2) .
C2 H2A 0.98 .
C2 H2B 0.98 .
C2 H2C 0.98 .
C3 C4 1.406(2) .
C3 C8 1.410(2) .
C4 C5 1.400(2) .
C4 C9 1.521(2) .
C5 C6 1.378(3) .
C5 H5 0.95 .
C6 C7 1.380(3) .
C6 H6 0.95 .
C7 C8 1.394(2) .
C7 H7 0.95 .
C8 C12 1.521(2) .
C9 C10 1.535(3) .
C9 C11 1.538(3) .
C9 H9 1 .
C10 H10A 0.98 .
C10 H10B 0.98 .
C10 H10C 0.98 .
C11 H11A 0.98 .
C11 H11B 0.98 .
C11 H11C 0.98 .
C12 C14 1.536(3) .
C12 C13 1.536(3) .
C12 H12 1 .
C13 H13A 0.98 .
C13 H13B 0.98 .
C13 H13C 0.98 .
C14 H14A 0.98 .
C14 H14B 0.98 .
C14 H14C 0.98 .
C15 C16 1.383(3) .
C15 C20 1.392(3) .
C16 C17 1.388(3) .
C16 H16 0.95 .
C17 C18 1.381(3) .
C17 H17 0.95 .
C18 C19 1.379(3) .
C18 H18 0.95 .
C19 C20 1.383(3) .
C19 H19 0.95 .
C20 H20 0.95 .
C21 C23 1.522(3) .
C21 C22 1.523(3) .
C21 C24 1.533(3) .
C22 H22A 0.98 .
C22 H22B 0.98 .
C22 H22C 0.98 .
C23 H23A 0.98 .
C23 H23B 0.98 .
C23 H23C 0.98 .
C24 H24A 0.98 .
C24 H24B 0.98 .
C24 H24C 0.98 .
C25 H25A 0.98 .
C25 H25B 0.98 .
C25 H25C 0.98 .
C26 H26A 0.98 .
C26 H26B 0.98 .
C26 H26C 0.98 .
C1S C2S 1.458(7) .
C1S H1S1 0.98 .
C1S H1S2 0.98 .
C1S H1S3 0.98 .
C2S C3S 1.587(7) .
C2S H2S1 0.99 .
C2S H2S2 0.99 .
C3S C3S 1.354(9) 3_656
C3S H3S1 0.99 .
C3S H3S2 0.99 .
